data_7232991
loop_
_publ_author_name
'Hassanain, Hawazen'
'Davies, Edward Stephen'
'Lewis, William'
'Kays, Deborah Lorraine'
'Champness, Neil R.'

_publ_section_title
;
 Structural Characterization and Optical Properties of Two
 Copper(I)-Iodide BODIPY Coordination Polymers
;
_journal_name_full CrystEngComm
_journal_paper_doi 10.1039/C9CE00845D
_journal_year 2019
_chemical_formula_moiety '0.5(C54 H46 B2 Cu4 F4 I4 N12)'
_chemical_formula_sum 'C27 H23 B Cu2 F2 I2 N6'
_chemical_formula_weight 861.20
_space_group_crystal_system monoclinic
_space_group_IT_number 14
_space_group_name_Hall '-P 2ybc'
_space_group_name_H-M_alt 'P 1 21/c 1'
_symmetry_space_group_name_Hall '-P 2ybc'
_symmetry_space_group_name_H-M 'P 1 21/c 1'
_atom_sites_solution_hydrogens geom
_atom_sites_solution_primary dual
_atom_sites_solution_secondary difmap
_audit_creation_date 2019-03-06
_audit_creation_method
;
Olex2 1.2
(compiled 2018.05.29 svn.r3508 for OlexSys, GUI svn.r5506)
;
_audit_update_record
;
2019-06-02 deposited with the CCDC.    2019-07-01 downloaded from the CCDC.
;
_cell_angle_alpha 90
_cell_angle_beta 93.859(2)
_cell_angle_gamma 90
_cell_formula_units_Z 2
_cell_length_a 14.6653(4)
_cell_length_b 9.0291(3)
_cell_length_c 12.2807(3)
_cell_measurement_reflns_used 5211
_cell_measurement_temperature 120(2)
_cell_measurement_theta_max 74.7740
_cell_measurement_theta_min 6.0920
_cell_volume 1622.46(8)
_computing_cell_refinement 'CrysAlisPro 1.171.39.46 (Rigaku OD, 2018)'
_computing_data_collection 'CrysAlisPro 1.171.39.46 (Rigaku OD, 2018)'
_computing_data_reduction 'CrysAlisPro 1.171.39.46 (Rigaku OD, 2018)'
_computing_molecular_graphics 'Olex2 (Dolomanov et al., 2009)'
_computing_publication_material 'Olex2 (Dolomanov et al., 2009)'
_computing_structure_refinement 'ShelXL (Sheldrick, 2015)'
_computing_structure_solution 'ShelXT (Sheldrick, 2015)'
_diffrn_ambient_environment 'N2 gas'
_diffrn_ambient_temperature 120(2)
_diffrn_crystal_treatment 'flash frozen in gaseous N2'
_diffrn_detector 'Hybrid Pixel Array Detector'
_diffrn_detector_type 'PILATUS3 R 200K Hybrid Pixel Array Detector'
_diffrn_measured_fraction_theta_full 0.990
_diffrn_measured_fraction_theta_max 0.954
_diffrn_measurement_details
;
List of Runs (angles in degrees, time in seconds):

  # Type    Start    End  Width  t~exp~   \w     \q     \k     \f   Frames
#--------------------------------------------------------------------------
  1  \w    -32.00  13.00   0.50    2.00    --    0.00 -57.00  30.00   90
  2  \w    -22.00   9.00   0.50    2.00    --    0.00 -82.00 -60.00   62
  3  \w    -88.00 -36.00   0.50    2.00    --    0.00 -57.00  30.00  104
  4  \w     12.00  69.00   0.50    8.00    --  100.80 -30.00  30.00  114
  5  \w     47.00 100.00   0.50    8.00    --  100.80 -82.00  30.00  106
  6  \w     73.00 118.00   0.50    8.00    --  100.80 -82.00  60.00   90
  7  \w     62.00  99.00   0.50    8.00    --  100.80 -82.00 150.00   74
  8  \w     55.00 116.00   0.50    8.00    --  100.80 -82.00 -60.00  122
  9  \w     65.00 118.00   0.50    8.00    --  100.80 -82.00-150.00  106
 10  \w     77.00 103.00   0.50    8.00    --  100.80  30.00 -90.00   52
 11  \w    139.00 184.00   0.50    8.00    --  100.80  30.00 -90.00   90
 12  \w     87.00 180.00   0.50    8.00    --  100.80  82.00-180.00  186
 13  \w     19.00 132.00   0.50    8.00    --  100.80 -82.00 120.00  226
 14  \w     11.00  67.00   0.50    8.00    --  100.80 -30.00 120.00  112
 15  \w     21.00  56.00   0.50    8.00    --  100.80 -82.00 150.00   70
 16  \w     14.00  66.00   0.50    8.00    --  100.80 -30.00 150.00  104
 17  \w     16.00  49.00   0.50    8.00    --  100.80 -45.00-150.00   66
;
_diffrn_measurement_device '\k-geometry diffractometer'
_diffrn_measurement_device_type 'XtalLAB PRO MM007, PILATUS3 R 200K'
_diffrn_measurement_method '\w scans'
_diffrn_measurement_specimen_support 'MiTeGen micromount'
_diffrn_orient_matrix_type 'CrysAlisPro convention (1999,Acta A55,543-557)'
_diffrn_orient_matrix_UB_11 -0.0448350000
_diffrn_orient_matrix_UB_12 -0.1542061000
_diffrn_orient_matrix_UB_13 0.0025057000
_diffrn_orient_matrix_UB_21 -0.0952670000
_diffrn_orient_matrix_UB_22 0.0721876000
_diffrn_orient_matrix_UB_23 -0.0155485000
_diffrn_orient_matrix_UB_31 0.0040667000
_diffrn_orient_matrix_UB_32 -0.0120920000
_diffrn_orient_matrix_UB_33 -0.1246057000
_diffrn_radiation_monochromator mirror
_diffrn_radiation_probe x-ray
_diffrn_radiation_type CuK\a
_diffrn_radiation_wavelength 1.54184
_diffrn_reflns_av_R_equivalents 0.0446
_diffrn_reflns_av_unetI/netI 0.0489
_diffrn_reflns_Laue_measured_fraction_full 0.990
_diffrn_reflns_Laue_measured_fraction_max 0.954
_diffrn_reflns_limit_h_max 18
_diffrn_reflns_limit_h_min -17
_diffrn_reflns_limit_k_max 11
_diffrn_reflns_limit_k_min -9
_diffrn_reflns_limit_l_max 10
_diffrn_reflns_limit_l_min -14
_diffrn_reflns_number 9721
_diffrn_reflns_point_group_measured_fraction_full 0.990
_diffrn_reflns_point_group_measured_fraction_max 0.954
_diffrn_reflns_theta_full 67.684
_diffrn_reflns_theta_max 76.867
_diffrn_reflns_theta_min 5.758
_diffrn_source 'rotating anode'
_diffrn_source_type 'MicroMax 007 HF'
_exptl_absorpt_coefficient_mu 16.870
_exptl_absorpt_correction_T_max 0.996
_exptl_absorpt_correction_T_min 0.990
_exptl_absorpt_correction_type gaussian
_exptl_absorpt_process_details
;
CrysAlisPro 1.171.39.46 (Rigaku Oxford Diffraction, 2018)
Numerical absorption correction based on gaussian integration over
            a multifaceted crystal model
Empirical absorption correction using spherical harmonics,
 implemented in SCALE3 ABSPACK scaling algorithm.
;
_exptl_crystal_colour orange
_exptl_crystal_density_diffrn 1.763
_exptl_crystal_description block
_exptl_crystal_F_000 828
_exptl_crystal_size_max 0.082
_exptl_crystal_size_mid 0.055
_exptl_crystal_size_min 0.031
_refine_diff_density_max 1.665
_refine_diff_density_min -1.899
_refine_diff_density_rms 0.208
_refine_ls_extinction_method none
_refine_ls_goodness_of_fit_ref 1.147
_refine_ls_hydrogen_treatment constr
_refine_ls_matrix_type full
_refine_ls_number_parameters 293
_refine_ls_number_reflns 3267
_refine_ls_number_restraints 511
_refine_ls_restrained_S_all 1.086
_refine_ls_R_factor_all 0.0731
_refine_ls_R_factor_gt 0.0612
_refine_ls_shift/su_max 0.000
_refine_ls_shift/su_mean 0.000
_refine_ls_structure_factor_coef Fsqd
_refine_ls_weighting_details 'w=1/[\s^2^(Fo^2^)+(0.1464P)^2^+0.0787P] where P=(Fo^2^+2Fc^2^)/3'
_refine_ls_weighting_scheme calc
_refine_ls_wR_factor_gt 0.1812
_refine_ls_wR_factor_ref 0.2068
_reflns_Friedel_coverage 0.000
_reflns_number_gt 2611
_reflns_number_total 3267
_reflns_threshold_expression 'I > 2\s(I)'
_cod_data_source_file c9ce00845d2.cif
_cod_data_source_block cuhmhb
_cod_original_cell_volume 1622.47(8)
_cod_database_code 7232991
_nottingham_internal_coll_name CUHMHB
_nottingham_internal_coll_number 17671
_nottingham_internal_coll_client HMH/DLK
_nottingham_internal_coll_type custom
_nottingham_internal_coll_frame_method '\w scans'
_nottingham_internal_coll_frame_time '8.00, 2.00'
_nottingham_internal_coll_frame_width 0.50
_nottingham_internal_coll_user pczwl
_nottingham_internal_coll_date 08/05/2018
_nottingham_internal_coll_location NOTTS
_nottingham_internal_coll_instrument 'XtalLAB PRO, A00000876'
_nottingham_internal_process_date 08/05/2018
_nottingham_internal_process_user pcxhh4
_nottingham_internal_solution_date 08/05/2018
_nottingham_internal_solution_user pcxhh4
_nottingham_internal_refinement_date 06/03/2019
_nottingham_internal_refinement_user pcxhh4,pczwl,pczspa
_shelx_shelxl_version_number 2018/3
_chemical_oxdiff_formula 'C29 H25 B Cu F2 I N4'
_chemical_oxdiff_usercomment 'CUHMHB #17671 MM-652 in fomblin on micromount for HMH/DLK'
_shelx_space_group_comment
;
The symmetry employed for this shelxl refinement is uniquely defined
by the following loop, which should always be used as a source of
symmetry information in preference to the above space-group names.
They are only intended as comments.
;
_reflns_odcompleteness_completeness 98.84
_reflns_odcompleteness_iscentric 1
_reflns_odcompleteness_theta 66.97
_olex2_refinement_description
;
1. Fixed Uiso
 At 1.2 times of:
  All C(H) groups
 At 1.5 times of:
  All C(H,H,H) groups
2. Restrained distances
 N6-B1 \\sim N2-B1
 with sigma of 0.02
 F7-B1 \\sim F8-B1
 with sigma of 0.02
 C13-C9 \\sim C9-C11
 with sigma of 0.02
 C14-C12 \\sim C12-C10
 with sigma of 0.02
 C14-C10 \\sim C11-C13
 with sigma of 0.02
 N2-C3 \\sim N6-C5
 with sigma of 0.02
 C3-C15 \\sim C5-C22
 with sigma of 0.02
 N6-C20 \\sim N2-C17
 with sigma of 0.02
 C17-C16 \\sim C21-C20
 with sigma of 0.02
 C22-C21 \\sim C16-C15
 with sigma of 0.02
 C18-C15 \\sim C19-C17
 with sigma of 0.02
 C24-C22 \\sim C23-C20
 with sigma of 0.02
 N6-B1 \\sim N2-B1 \\sim C4-C3 \\sim C5-C4
 with sigma of 0.02
 C9-C10 \\sim C9-C14 \\sim C14-C13 \\sim C13-C12 \\sim C12-C11 \\sim C11-C10
 with sigma of 0.02
3. Restrained planarity
 C4, C9, C10, C11, C12, C13, C14
 with sigma of 0.1
4. Uiso/Uaniso restraints and constraints
All non-hydrogen atoms have similar U: within 2A with sigma of 0.01 and sigma
for terminal atoms of 0.02
5. Rigid body (RIGU) restrains
 All non-hydrogen atoms
 with sigma for 1-2 distances of 0.004 and sigma for 1-3 distances of 0.004
6. Others
 Fixed Sof: F7(0.5) F8(0.5) N2(0.5) N6(0.5) C3(0.5) C4(0.5) C5(0.5) C9(0.5)
 C10(0.5) H10(0.5) C11(0.5) H11(0.5) C12(0.5) H12(0.5) C13(0.5) H13(0.5)
 C14(0.5) H14(0.5) C15(0.5) C16(0.5) C17(0.5) C18(0.5) H18A(0.5) H18B(0.5)
 H18C(0.5) C19(0.5) H19A(0.5) H19B(0.5) H19C(0.5) C20(0.5) C21(0.5) C22(0.5)
 C23(0.5) H23A(0.5) H23B(0.5) H23C(0.5) C24(0.5) H24A(0.5) H24B(0.5) H24C(0.5)
 B1(0.5)
7.a Aromatic/amide H refined with riding coordinates:
 C10(H10), C11(H11), C12(H12), C13(H13), C14(H14), C26(H26), C28(H28), C30(H30)
7.b Idealised Me refined as rotating group:
 C18(H18A,H18B,H18C), C19(H19A,H19B,H19C), C23(H23A,H23B,H23C), C24(H24A,H24B,
 H24C)
;
_olex2_exptl_crystal_mounting_method 'in fomblin film on a micromount'
_olex2_submission_special_instructions 'No special instructions were received'
_oxdiff_exptl_absorpt_empirical_details
;
Empirical correction (ABSPACK) includes:
- Absorption correction using spherical harmonics
- Frame scaling
- Detector area scaling
;
_oxdiff_exptl_absorpt_empirical_full_max 2.321
_oxdiff_exptl_absorpt_empirical_full_min 0.663

loop_
_space_group_symop_operation_xyz
'x, y, z'
'-x, y+1/2, -z+1/2'
'-x, -y, -z'
'x, -y-1/2, z-1/2'

loop_
_atom_site_label
_atom_site_type_symbol
_atom_site_fract_x
_atom_site_fract_y
_atom_site_fract_z
_atom_site_U_iso_or_equiv
_atom_site_adp_type
_atom_site_occupancy
_atom_site_site_symmetry_order
_atom_site_calc_flag
_atom_site_refinement_flags_posn
_atom_site_refinement_flags_adp
_atom_site_refinement_flags_occupancy
_atom_site_disorder_assembly
_atom_site_disorder_group
I1 I 0.62242(3) 0.34135(6) 0.49489(4) 0.0465(2) Uani 1 1 d . U . . .
Cu2 Cu 0.50513(7) 0.52438(12) 0.39805(8) 0.0373(3) Uani 1 1 d . U . . .
F7 F 1.0427(8) 1.0956(17) 0.3123(9) 0.073(3) Uani 0.5 1 d D U P A -1
F8 F 1.0640(8) 0.8525(14) 0.3512(10) 0.071(3) Uani 0.5 1 d D U P A -1
N2 N 0.9380(16) 0.960(3) 0.4039(19) 0.048(3) Uani 0.5 1 d D U P A -1
N6 N 1.0973(17) 1.022(5) 0.484(2) 0.050(3) Uani 0.5 1 d D U P A -1
N27 N 0.5751(4) 0.7017(8) 0.3392(5) 0.0419(13) Uani 1 1 d . U . . .
N29 N 0.5672(4) 0.9126(8) 0.2255(5) 0.0406(13) Uani 1 1 d . U . . .
C3 C 0.9118(18) 0.972(5) 0.504(2) 0.045(3) Uani 0.5 1 d D U P A -1
C4 C 0.9660(15) 1.013(2) 0.608(3) 0.046(3) Uani 0.5 1 d D U P A -1
C5 C 1.065(2) 1.015(3) 0.580(2) 0.050(3) Uani 0.5 1 d D U P A -1
C9 C 0.9282(8) 1.0312(14) 0.7254(13) 0.049(2) Uani 0.5 1 d D U P A -1
C10 C 0.8814(12) 1.1570(17) 0.7538(12) 0.057(3) Uani 0.5 1 d D U P A -1
H10 H 0.869863 1.232817 0.700973 0.068 Uiso 0.5 1 calc R . P A -1
C11 C 0.8509(13) 1.1752(18) 0.8578(12) 0.058(3) Uani 0.5 1 d D U P A -1
H11 H 0.821669 1.263736 0.878733 0.070 Uiso 0.5 1 calc R . P A -1
C12 C 0.8650(12) 1.0595(17) 0.9282(14) 0.060(3) Uani 0.5 1 d D U P A -1
H12 H 0.844015 1.070135 0.999284 0.072 Uiso 0.5 1 calc R . P A -1
C13 C 0.9056(11) 0.9339(19) 0.9054(11) 0.058(3) Uani 0.5 1 d D U P A -1
H13 H 0.909989 0.855039 0.956648 0.070 Uiso 0.5 1 calc R . P A -1
C14 C 0.9419(11) 0.9203(17) 0.8034(11) 0.051(3) Uani 0.5 1 d D U P A -1
H14 H 0.976131 0.834665 0.787275 0.061 Uiso 0.5 1 calc R . P A -1
C15 C 0.8191(17) 0.941(4) 0.496(2) 0.045(3) Uani 0.5 1 d D U P A -1
C16 C 0.7919(18) 0.918(4) 0.385(2) 0.044(3) Uani 0.5 1 d D U P . .
C17 C 0.8681(17) 0.932(3) 0.3237(17) 0.044(3) Uani 0.5 1 d D U P A -1
C18 C 0.7617(16) 0.950(5) 0.592(2) 0.053(6) Uani 0.5 1 d D U P A -1
H18A H 0.795695 0.909793 0.656623 0.080 Uiso 0.5 1 calc GR . P A -1
H18B H 0.705477 0.893267 0.576715 0.080 Uiso 0.5 1 calc GR . P A -1
H18C H 0.746227 1.054121 0.605241 0.080 Uiso 0.5 1 calc GR . P A -1
C19 C 0.8663(19) 0.910(3) 0.2040(18) 0.045(4) Uani 0.5 1 d D U P A -1
H19A H 0.883909 1.001617 0.168684 0.068 Uiso 0.5 1 calc GR . P A -1
H19B H 0.804570 0.881127 0.176374 0.068 Uiso 0.5 1 calc GR . P A -1
H19C H 0.909417 0.830845 0.187860 0.068 Uiso 0.5 1 calc GR . P A -1
C20 C 1.1919(19) 1.051(4) 0.485(2) 0.051(4) Uani 0.5 1 d D U P A -1
C21 C 1.2169(18) 1.078(5) 0.595(2) 0.050(4) Uani 0.5 1 d D U P . .
C22 C 1.137(2) 1.059(4) 0.6495(18) 0.054(4) Uani 0.5 1 d D U P A -1
C23 C 1.2607(19) 1.061(5) 0.402(3) 0.059(6) Uani 0.5 1 d D U P A -1
H23A H 1.256346 0.973249 0.354861 0.088 Uiso 0.5 1 calc GR . P A -1
H23B H 1.322127 1.067176 0.438055 0.088 Uiso 0.5 1 calc GR . P A -1
H23C H 1.248770 1.150022 0.357113 0.088 Uiso 0.5 1 calc GR . P A -1
C24 C 1.126(2) 1.062(5) 0.769(2) 0.067(7) Uani 0.5 1 d D U P A -1
H24A H 1.095030 1.154193 0.787711 0.101 Uiso 0.5 1 calc GR . P A -1
H24B H 1.186225 1.057984 0.808147 0.101 Uiso 0.5 1 calc GR . P A -1
H24C H 1.089292 0.977223 0.789532 0.101 Uiso 0.5 1 calc GR . P A -1
C25 C 0.6974(6) 0.8748(10) 0.3483(7) 0.0475(16) Uani 1 1 d . U . . .
C26 C 0.6571(5) 0.7442(9) 0.3797(6) 0.0452(16) Uani 1 1 d . U . . .
H26 H 0.689363 0.682999 0.432105 0.054 Uiso 1 1 calc R . . . .
C28 C 0.5329(5) 0.7896(9) 0.2645(6) 0.0391(14) Uani 1 1 d . U . . .
H28 H 0.473333 0.761487 0.236946 0.047 Uiso 1 1 calc R . . . .
C30 C 0.6480(5) 0.9567(9) 0.2687(6) 0.0433(16) Uani 1 1 d . U . . .
H30 H 0.672929 1.047006 0.244365 0.052 Uiso 1 1 calc R . . . .
B1 B 1.0366(17) 0.9855(19) 0.384(4) 0.054(3) Uani 0.5 1 d D U P A -1

loop_
_atom_site_aniso_label
_atom_site_aniso_U_11
_atom_site_aniso_U_22
_atom_site_aniso_U_33
_atom_site_aniso_U_23
_atom_site_aniso_U_13
_atom_site_aniso_U_12
I1 0.0432(4) 0.0518(4) 0.0435(4) 0.00107(18) -0.0033(2) 0.0143(2)
Cu2 0.0350(6) 0.0398(6) 0.0359(6) -0.0001(4) -0.0062(4) -0.0045(4)
F7 0.050(6) 0.108(8) 0.060(6) 0.023(6) -0.011(5) -0.024(6)
F8 0.052(6) 0.090(7) 0.071(7) -0.024(5) -0.004(5) -0.005(5)
N2 0.036(4) 0.049(7) 0.056(6) 0.005(5) -0.013(4) -0.005(5)
N6 0.036(5) 0.051(6) 0.062(6) 0.008(5) -0.005(4) -0.014(6)
N27 0.037(3) 0.043(3) 0.044(3) 0.007(2) -0.011(2) -0.008(2)
N29 0.032(3) 0.046(3) 0.042(3) 0.008(2) -0.009(2) -0.002(2)
C3 0.029(5) 0.044(6) 0.059(6) 0.007(5) -0.009(4) 0.006(5)
C4 0.035(5) 0.046(6) 0.055(5) 0.004(5) -0.006(4) -0.003(5)
C5 0.037(5) 0.051(7) 0.061(6) 0.008(6) -0.007(5) -0.012(5)
C9 0.040(5) 0.049(6) 0.057(5) 0.002(4) -0.005(4) -0.008(5)
C10 0.054(7) 0.051(6) 0.066(6) 0.003(5) 0.006(6) -0.003(5)
C11 0.048(7) 0.058(7) 0.071(7) 0.001(5) 0.020(6) -0.009(5)
C12 0.048(7) 0.076(7) 0.056(6) 0.002(5) 0.002(5) -0.013(6)
C13 0.050(6) 0.069(7) 0.054(6) 0.004(5) -0.011(5) -0.009(6)
C14 0.040(6) 0.057(6) 0.055(5) 0.005(5) -0.011(5) -0.006(5)
C15 0.030(5) 0.043(7) 0.060(7) 0.007(6) -0.013(5) 0.004(5)
C16 0.031(5) 0.041(6) 0.059(6) 0.009(6) -0.013(4) 0.001(5)
C17 0.032(5) 0.043(7) 0.055(7) 0.009(6) -0.015(5) 0.003(5)
C18 0.019(9) 0.081(15) 0.056(8) -0.002(9) -0.023(6) -0.007(9)
C19 0.027(8) 0.050(11) 0.056(8) 0.000(8) -0.018(7) -0.007(7)
C20 0.038(6) 0.048(8) 0.065(7) 0.010(7) -0.008(5) -0.017(6)
C21 0.036(6) 0.046(8) 0.067(8) 0.010(7) -0.010(6) -0.021(6)
C22 0.039(6) 0.056(8) 0.066(7) 0.004(7) -0.009(6) -0.015(6)
C23 0.037(12) 0.066(12) 0.072(10) 0.017(9) -0.006(9) -0.024(11)
C24 0.038(11) 0.092(17) 0.070(9) -0.006(11) -0.008(9) -0.016(11)
C25 0.034(3) 0.050(4) 0.057(4) 0.011(3) -0.012(3) -0.002(3)
C26 0.035(3) 0.045(4) 0.053(4) 0.014(3) -0.015(3) -0.007(3)
C28 0.032(3) 0.047(3) 0.037(3) 0.006(3) -0.007(2) -0.002(3)
C30 0.034(3) 0.044(4) 0.050(4) 0.011(3) -0.012(3) -0.009(3)
B1 0.038(5) 0.066(6) 0.057(6) 0.001(5) -0.004(5) -0.010(5)

loop_
_atom_type_symbol
_atom_type_description
_atom_type_scat_dispersion_real
_atom_type_scat_dispersion_imag
_atom_type_scat_source
C C 0.0181 0.0091 'International Tables Vol C Tables 4.2.6.8 and 6.1.1.4'
H H 0.0000 0.0000 'International Tables Vol C Tables 4.2.6.8 and 6.1.1.4'
B B 0.0090 0.0039 'International Tables Vol C Tables 4.2.6.8 and 6.1.1.4'
Cu Cu -1.9646 0.5888 'International Tables Vol C Tables 4.2.6.8 and 6.1.1.4'
F F 0.0727 0.0534 'International Tables Vol C Tables 4.2.6.8 and 6.1.1.4'
I I -0.3257 6.8362 'International Tables Vol C Tables 4.2.6.8 and 6.1.1.4'
N N 0.0311 0.0180 'International Tables Vol C Tables 4.2.6.8 and 6.1.1.4'

loop_
_exptl_crystal_face_index_h
_exptl_crystal_face_index_k
_exptl_crystal_face_index_l
_exptl_crystal_face_perp_dist
1 0 -8 0.0289
-1 0 8 0.0289
-2 6 0 0.0271
2 -5 -4 0.0275
-2 5 4 0.0275
4 5 1 0.0219
-4 -5 -1 0.0219
9 1 0 0.0126
-9 -1 -2 0.0109

loop_
_geom_angle_atom_site_label_1
_geom_angle_atom_site_label_2
_geom_angle_atom_site_label_3
_geom_angle
_geom_angle_site_symmetry_1
_geom_angle_site_symmetry_3
Cu2 I1 Cu2 58.11(4) . 3_666
I1 Cu2 I1 121.89(4) . 3_666
Cu2 Cu2 I1 60.20(4) 3_666 3_666
Cu2 Cu2 I1 61.69(4) 3_666 .
N27 Cu2 I1 108.85(18) . .
N27 Cu2 I1 101.7(2) . 3_666
N27 Cu2 Cu2 122.77(18) . 3_666
N29 Cu2 I1 104.13(18) 2_645 3_666
N29 Cu2 I1 108.45(19) 2_645 .
N29 Cu2 Cu2 125.2(2) 2_645 3_666
N29 Cu2 N27 111.5(3) 2_645 .
C3 N2 C17 115(2) . .
C3 N2 B1 119(3) . .
C17 N2 B1 125.6(17) . .
C5 N6 C20 115(2) . .
C5 N6 B1 120(3) . .
C20 N6 B1 125.5(18) . .
C26 N27 Cu2 123.7(5) . .
C26 N27 C28 116.9(7) . .
C28 N27 Cu2 119.0(5) . .
C28 N29 Cu2 119.3(5) . 2_655
C28 N29 C30 117.3(6) . .
C30 N29 Cu2 123.4(5) . 2_655
N2 C3 C4 130(3) . .
N2 C3 C15 106(2) . .
C15 C3 C4 124.3(18) . .
C3 C4 C9 126.8(14) . .
C5 C4 C3 106(2) . .
C5 C4 C9 127.0(15) . .
N6 C5 C4 128(3) . .
N6 C5 C22 104(2) . .
C22 C5 C4 125.0(19) . .
C10 C9 C4 121.6(13) . .
C10 C9 C14 117.9(14) . .
C14 C9 C4 120.5(13) . .
C9 C10 C11 121.6(11) . .
C12 C11 C10 116.5(12) . .
C13 C12 C11 125.2(16) . .
C12 C13 C14 118.0(12) . .
C9 C14 C13 120.5(11) . .
C3 C15 C16 108(2) . .
C3 C15 C18 123(2) . .
C16 C15 C18 129(2) . .
C15 C16 C25 122(2) . .
C17 C16 C15 108.9(19) . .
C17 C16 C25 129(2) . .
C21 C16 C15 43(10) 3_776 .
C21 C16 C17 150(10) 3_776 .
C21 C16 C25 80(10) 3_776 .
N2 C17 C19 133(2) . .
C16 C17 N2 102.3(19) . .
C16 C17 C19 124(2) . .
N6 C20 C23 135(2) . .
C21 C20 N6 104(2) . .
C21 C20 C23 121(2) . .
C20 C21 C22 105.3(19) . .
C20 C21 C25 132(2) . 3_776
C22 C21 C25 122(2) . 3_776
C5 C22 C21 112(2) . .
C5 C22 C24 120(2) . .
C21 C22 C24 128(2) . .
C21 C25 C16 11(2) 3_776 .
C26 C25 C16 123.2(15) . .
C26 C25 C21 119.2(16) . 3_776
C26 C25 C30 115.9(7) . .
C30 C25 C16 120.4(15) . .
C30 C25 C21 124.7(17) . 3_776
N27 C26 C25 122.3(7) . .
N29 C28 N27 125.4(6) . .
N29 C30 C25 122.0(7) . .
F7 B1 F8 116(4) . .
F7 B1 N2 109.2(16) . .
F7 B1 N6 108.2(18) . .
F8 B1 N2 103.0(15) . .
F8 B1 N6 106(2) . .
N6 B1 N2 115(3) . .

loop_
_geom_bond_atom_site_label_1
_geom_bond_atom_site_label_2
_geom_bond_distance
_geom_bond_site_symmetry_2
I1 Cu2 2.6132(11) .
I1 Cu2 2.6512(12) 3_666
Cu2 Cu2 2.557(2) 3_666
Cu2 N27 2.059(7) .
Cu2 N29 2.057(6) 2_645
F7 B1 1.34(3) .
F8 B1 1.34(3) .
N2 C3 1.312(18) .
N2 C17 1.40(2) .
N2 B1 1.501(15) .
N6 C5 1.308(18) .
N6 C20 1.41(2) .
N6 B1 1.501(15) .
N27 C26 1.327(9) .
N27 C28 1.334(9) .
N29 C28 1.322(10) .
N29 C30 1.326(9) .
C3 C4 1.507(15) .
C3 C15 1.38(3) .
C4 C5 1.507(15) .
C4 C9 1.59(4) .
C5 C22 1.37(3) .
C9 C10 1.384(14) .
C9 C14 1.391(14) .
C10 C11 1.392(14) .
C11 C12 1.363(14) .
C12 C13 1.320(14) .
C13 C14 1.399(14) .
C15 C16 1.42(3) .
C15 C18 1.49(2) .
C16 C17 1.39(3) .
C16 C21 0.29(5) 3_776
C16 C25 1.48(3) .
C17 C19 1.48(2) .
C20 C21 1.39(3) .
C20 C23 1.49(3) .
C21 C22 1.40(3) .
C21 C25 1.46(3) 3_776
C22 C24 1.48(3) .
C25 C26 1.385(12) .
C25 C30 1.390(10) .

loop_
_exptl_oxdiff_crystal_face_indexfrac_h
_exptl_oxdiff_crystal_face_indexfrac_k
_exptl_oxdiff_crystal_face_indexfrac_l
_exptl_oxdiff_crystal_face_x
_exptl_oxdiff_crystal_face_y
_exptl_oxdiff_crystal_face_z
0.9039 -0.0217 -8.0029 -0.0572 0.0368 1.0011
-0.9039 0.0217 8.0029 0.0572 -0.0368 -1.0011
-1.9875 5.9968 -0.0287 -0.8357 0.6227 -0.0770
1.9416 -5.0078 -3.9766 0.6752 -0.4846 0.5640
-1.9416 5.0078 3.9766 -0.6752 0.4846 -0.5640
4.0186 4.9876 0.9444 -0.9469 -0.0375 -0.1616
-4.0186 -4.9876 -0.9444 0.9469 0.0375 0.1616
8.9959 0.9794 -0.0563 -0.5545 -0.7854 0.0318
-9.0198 -0.9843 -1.9430 0.5513 0.8184 0.2173
